data_2228547
loop_
_publ_author_name
'Zhao, Liang'
'Feng, Li-Ping'

_publ_section_title
;
 2,6-Dibromo-4-butylanilinium chloride
;
_journal_coeditor_code RZ2526
_journal_issue 12
_journal_name_full 'Acta Crystallographica Section E'
_journal_page_first o3266
_journal_paper_doi 10.1107/S1600536810047811
_journal_volume 66
_journal_year 2010
_chemical_formula_iupac 'C10 H14 Br2 N +, Cl -'
_chemical_formula_moiety 'C10 H14 Br2 N +, Cl -'
_chemical_formula_sum 'C10 H14 Br2 Cl N'
_chemical_formula_weight 343.49
_chemical_name_systematic
;
2,6-Dibromo-4-butylanilinium chloride
;
_space_group_IT_number 2
_symmetry_cell_setting triclinic
_symmetry_space_group_name_Hall '-P 1'
_symmetry_space_group_name_H-M 'P -1'
_atom_sites_solution_hydrogens geom
_atom_sites_solution_primary direct
_atom_sites_solution_secondary difmap
_audit_creation_method SHELXL-97
_cell_angle_alpha 86.29(3)
_cell_angle_beta 87.58(3)
_cell_angle_gamma 87.17(3)
_cell_formula_units_Z 2
_cell_length_a 4.9785(10)
_cell_length_b 8.7844(18)
_cell_length_c 14.898(3)
_cell_measurement_reflns_used 2959
_cell_measurement_temperature 298(2)
_cell_measurement_theta_max 27.46
_cell_measurement_theta_min 3.48
_cell_volume 648.9(2)
_computing_cell_refinement 'CrystalClear (Rigaku, 2005)'
_computing_data_collection 'CrystalClear (Rigaku, 2005)'
_computing_data_reduction 'CrystalClear (Rigaku, 2005)'
_computing_molecular_graphics 'SHELXTL (Sheldrick, 2008)'
_computing_publication_material 'SHELXTL (Sheldrick, 2008)'
_computing_structure_refinement 'SHELXL97 (Sheldrick, 2008)'
_computing_structure_solution 'SHELXS97 (Sheldrick, 2008)'
_diffrn_ambient_temperature 298(2)
_diffrn_detector_area_resol_mean 13.6612
_diffrn_measured_fraction_theta_full 0.994
_diffrn_measured_fraction_theta_max 0.994
_diffrn_measurement_device_type 'Rigaku Mercury2'
_diffrn_measurement_method 'CCD profile fitting'
_diffrn_radiation_monochromator graphite
_diffrn_radiation_source 'fine-focus sealed tube'
_diffrn_radiation_type MoK\a
_diffrn_radiation_wavelength 0.71073
_diffrn_reflns_av_R_equivalents 0.0733
_diffrn_reflns_av_sigmaI/netI 0.0967
_diffrn_reflns_limit_h_max 6
_diffrn_reflns_limit_h_min -6
_diffrn_reflns_limit_k_max 11
_diffrn_reflns_limit_k_min -11
_diffrn_reflns_limit_l_max 19
_diffrn_reflns_limit_l_min -19
_diffrn_reflns_number 6685
_diffrn_reflns_theta_full 27.46
_diffrn_reflns_theta_max 27.46
_diffrn_reflns_theta_min 3.48
_exptl_absorpt_coefficient_mu 6.418
_exptl_absorpt_correction_T_max 1.000
_exptl_absorpt_correction_T_min 0.910
_exptl_absorpt_correction_type multi-scan
_exptl_absorpt_process_details '(CrystalClear; Rigaku, 2005)'
_exptl_crystal_colour colourless
_exptl_crystal_density_diffrn 1.758
_exptl_crystal_density_method 'not measured'
_exptl_crystal_description block
_exptl_crystal_F_000 336
_exptl_crystal_size_max 0.10
_exptl_crystal_size_mid 0.03
_exptl_crystal_size_min 0.03
_refine_diff_density_max 0.743
_refine_diff_density_min -0.589
_refine_ls_extinction_method none
_refine_ls_goodness_of_fit_ref 1.043
_refine_ls_hydrogen_treatment constr
_refine_ls_matrix_type full
_refine_ls_number_parameters 128
_refine_ls_number_reflns 2959
_refine_ls_number_restraints 7
_refine_ls_restrained_S_all 1.042
_refine_ls_R_factor_all 0.1116
_refine_ls_R_factor_gt 0.0638
_refine_ls_shift/su_max 0.000
_refine_ls_shift/su_mean 0.000
_refine_ls_structure_factor_coef Fsqd
_refine_ls_weighting_details 'calc w=1/[\s^2^(Fo^2^)+(0.0602P)^2^+0.1405P] where P=(Fo^2^+2Fc^2^)/3'
_refine_ls_weighting_scheme calc
_refine_ls_wR_factor_gt 0.1362
_refine_ls_wR_factor_ref 0.1593
_reflns_number_gt 1843
_reflns_number_total 2959
_reflns_threshold_expression I>2sigma(I)
_cod_data_source_file rz2526.cif
_cod_data_source_block I
_cod_database_code 2228547
_cod_database_fobs_code 2228547

loop_
_symmetry_equiv_pos_as_xyz
'x, y, z'
'-x, -y, -z'

loop_
_atom_site_type_symbol
_atom_site_label
_atom_site_fract_x
_atom_site_fract_y
_atom_site_fract_z
_atom_site_U_iso_or_equiv
_atom_site_adp_type
_atom_site_calc_flag
_atom_site_refinement_flags
_atom_site_occupancy
_atom_site_disorder_assembly
_atom_site_disorder_group
Br Br1 0.72826(13) 0.30511(8) 0.02752(5) 0.0481(3) Uani d . 1 . .
Br Br2 -0.07834(15) 0.10595(9) 0.28643(5) 0.0591(3) Uani d . 1 . .
C C6 0.3280(15) 0.5078(8) 0.2416(5) 0.0510(18) Uani d . 1 . .
C C3 0.3104(12) 0.2297(6) 0.1577(4) 0.0380(15) Uani d . 1 . .
C C5 0.4948(15) 0.4763(7) 0.1683(5) 0.0533(19) Uani d . 1 . .
H H5A 0.6159 0.5483 0.1463 0.064 Uiso calc R 1 . .
C C2 0.1509(13) 0.2581(7) 0.2341(5) 0.0399(15) Uani d . 1 . .
N N1 0.2929(10) 0.0916(5) 0.1091(4) 0.0414(13) Uani d . 1 . .
H H1B 0.4105 0.0939 0.0624 0.062 Uiso calc R 1 . .
H H1C 0.1273 0.0870 0.0895 0.062 Uiso calc R 1 . .
H H1D 0.3304 0.0099 0.1457 0.062 Uiso calc R 1 . .
C C4 0.4871(13) 0.3411(7) 0.1268(4) 0.0426(16) Uani d . 1 . .
C C1 0.1564(14) 0.3928(8) 0.2748(5) 0.0503(18) Uani d . 1 . .
H H1A 0.0447 0.4087 0.3253 0.060 Uiso calc R 1 . .
Cl Cl1 0.2000(3) 0.13452(17) -0.10326(12) 0.0454(4) Uani d . 1 . .
C C7 0.332(2) 0.6574(9) 0.2856(6) 0.074(2) Uani d . 1 . .
H H7A 0.4159 0.7317 0.2438 0.088 Uiso calc R 1 . .
H H7B 0.1476 0.6943 0.2976 0.088 Uiso calc R 1 . .
C C8 0.475(2) 0.6474(10) 0.3703(8) 0.100(3) Uani d . 1 . .
H H8A 0.6534 0.6011 0.3588 0.120 Uiso calc R 1 . .
H H8B 0.3813 0.5790 0.4131 0.120 Uiso calc R 1 . .
C C9 0.507(3) 0.7949(12) 0.4139(8) 0.121(3) Uani d U 1 . .
H H9A 0.5983 0.8641 0.3707 0.145 Uiso calc R 1 . .
H H9B 0.3291 0.8403 0.4266 0.145 Uiso calc R 1 . .
C C10 0.656(3) 0.7844(12) 0.4977(8) 0.124(3) Uani d U 1 . .
H H10A 0.7705 0.8690 0.4979 0.185 Uiso calc R 1 . .
H H10B 0.7628 0.6905 0.5015 0.185 Uiso calc R 1 . .
H H10C 0.5302 0.7869 0.5484 0.185 Uiso calc R 1 . .

loop_
_atom_site_aniso_label
_atom_site_aniso_U_11
_atom_site_aniso_U_22
_atom_site_aniso_U_33
_atom_site_aniso_U_12
_atom_site_aniso_U_13
_atom_site_aniso_U_23
Br1 0.0415(4) 0.0531(4) 0.0507(5) -0.0095(3) -0.0033(3) -0.0037(3)
Br2 0.0639(5) 0.0619(5) 0.0529(6) -0.0181(4) 0.0049(4) -0.0073(4)
C6 0.065(5) 0.044(4) 0.045(5) -0.003(4) -0.011(4) -0.009(3)
C3 0.042(3) 0.030(3) 0.044(4) -0.003(3) -0.012(3) -0.008(3)
C5 0.064(5) 0.034(4) 0.063(5) -0.008(3) -0.019(4) 0.002(3)
C2 0.047(4) 0.034(3) 0.039(4) -0.004(3) -0.003(3) -0.002(3)
N1 0.039(3) 0.033(3) 0.053(4) -0.007(2) -0.002(3) -0.010(2)
C4 0.046(4) 0.044(4) 0.038(4) 0.008(3) -0.012(3) 0.001(3)
C1 0.052(4) 0.057(4) 0.042(4) -0.001(4) 0.003(4) -0.013(3)
Cl1 0.0441(9) 0.0400(8) 0.0535(11) -0.0059(7) -0.0057(8) -0.0093(7)
C7 0.109(7) 0.044(4) 0.070(6) -0.012(4) 0.000(6) -0.013(4)
C8 0.129(8) 0.065(6) 0.112(10) 0.000(6) -0.036(7) -0.039(6)
C9 0.181(9) 0.080(5) 0.111(7) -0.013(6) -0.050(6) -0.043(5)
C10 0.183(9) 0.083(5) 0.113(7) -0.011(6) -0.049(6) -0.041(5)

loop_
_atom_type_symbol
_atom_type_description
_atom_type_scat_dispersion_real
_atom_type_scat_dispersion_imag
_atom_type_scat_source
C C 0.0033 0.0016 'International Tables Vol C Tables 4.2.6.8 and 6.1.1.4'
H H 0.0000 0.0000 'International Tables Vol C Tables 4.2.6.8 and 6.1.1.4'
N N 0.0061 0.0033 'International Tables Vol C Tables 4.2.6.8 and 6.1.1.4'
Br Br -0.2901 2.4595 'International Tables Vol C Tables 4.2.6.8 and 6.1.1.4'
Cl Cl 0.1484 0.1585 'International Tables Vol C Tables 4.2.6.8 and 6.1.1.4'

loop_
_geom_angle_atom_site_label_1
_geom_angle_atom_site_label_2
_geom_angle_atom_site_label_3
_geom_angle_site_symmetry_1
_geom_angle_site_symmetry_3
_geom_angle
_geom_angle_publ_flag
C5 C6 C1 . . 117.0(6) ?
C5 C6 C7 . . 121.8(7) ?
C1 C6 C7 . . 121.2(7) ?
C2 C3 C4 . . 117.2(5) ?
C2 C3 N1 . . 122.6(5) ?
C4 C3 N1 . . 120.1(6) ?
C6 C5 C4 . . 121.8(7) ?
C6 C5 H5A . . 119.1 ?
C4 C5 H5A . . 119.1 ?
C1 C2 C3 . . 121.7(6) ?
C1 C2 Br2 . . 118.2(5) ?
C3 C2 Br2 . . 120.2(4) ?
C3 N1 H1B . . 109.5 ?
C3 N1 H1C . . 109.5 ?
H1B N1 H1C . . 109.5 ?
C3 N1 H1D . . 109.5 ?
H1B N1 H1D . . 109.5 ?
H1C N1 H1D . . 109.5 ?
C5 C4 C3 . . 121.1(6) ?
C5 C4 Br1 . . 119.1(5) ?
C3 C4 Br1 . . 119.8(5) ?
C2 C1 C6 . . 121.1(6) ?
C2 C1 H1A . . 119.4 ?
C6 C1 H1A . . 119.4 ?
C8 C7 C6 . . 113.8(7) ?
C8 C7 H7A . . 108.8 ?
C6 C7 H7A . . 108.8 ?
C8 C7 H7B . . 108.8 ?
C6 C7 H7B . . 108.8 ?
H7A C7 H7B . . 107.7 ?
C7 C8 C9 . . 116.7(9) ?
C7 C8 H8A . . 108.1 ?
C9 C8 H8A . . 108.1 ?
C7 C8 H8B . . 108.1 ?
C9 C8 H8B . . 108.1 ?
H8A C8 H8B . . 107.3 ?
C10 C9 C8 . . 116.4(10) ?
C10 C9 H9A . . 108.2 ?
C8 C9 H9A . . 108.2 ?
C10 C9 H9B . . 108.2 ?
C8 C9 H9B . . 108.2 ?
H9A C9 H9B . . 107.4 ?
C9 C10 H10A . . 109.5 ?
C9 C10 H10B . . 109.5 ?
H10A C10 H10B . . 109.5 ?
C9 C10 H10C . . 109.5 ?
H10A C10 H10C . . 109.5 ?
H10B C10 H10C . . 109.5 ?

loop_
_geom_bond_atom_site_label_1
_geom_bond_atom_site_label_2
_geom_bond_site_symmetry_2
_geom_bond_distance
_geom_bond_publ_flag
Br1 C4 . 1.898(7) ?
Br2 C2 . 1.907(6) ?
C6 C5 . 1.377(10) ?
C6 C1 . 1.407(10) ?
C6 C7 . 1.507(10) ?
C3 C2 . 1.389(9) ?
C3 C4 . 1.391(8) ?
C3 N1 . 1.461(7) ?
C5 C4 . 1.378(9) ?
C5 H5A . 0.9300 ?
C2 C1 . 1.365(9) ?
N1 H1B . 0.8900 ?
N1 H1C . 0.8900 ?
N1 H1D . 0.8900 ?
C1 H1A . 0.9300 ?
C7 C8 . 1.473(12) ?
C7 H7A . 0.9700 ?
C7 H7B . 0.9700 ?
C8 C9 . 1.504(12) ?
C8 H8A . 0.9700 ?
C8 H8B . 0.9700 ?
C9 C10 . 1.474(15) ?
C9 H9A . 0.9700 ?
C9 H9B . 0.9700 ?
C10 H10A . 0.9600 ?
C10 H10B . 0.9600 ?
C10 H10C . 0.9600 ?

loop_
_geom_hbond_atom_site_label_D
_geom_hbond_atom_site_label_H
_geom_hbond_atom_site_label_A
_geom_hbond_site_symmetry_A
_geom_hbond_distance_DH
_geom_hbond_distance_HA
_geom_hbond_distance_DA
_geom_hbond_angle_DHA
N1 H1C Cl1 2 0.89 2.59 3.240(5) 130.4
N1 H1D Cl1 2_655 0.89 2.68 3.136(5) 113.3
N1 H1C Br1 1_455 0.89 2.82 3.517(5) 135
N1 H1B Br1 . 0.89 2.51 3.094(5) 123.5
N1 H1B Cl1 . 0.89 2.72 3.212(6) 116.3

loop_
_geom_torsion_atom_site_label_1
_geom_torsion_atom_site_label_2
_geom_torsion_atom_site_label_3
_geom_torsion_atom_site_label_4
_geom_torsion_site_symmetry_1
_geom_torsion_site_symmetry_2
_geom_torsion_site_symmetry_3
_geom_torsion_site_symmetry_4
_geom_torsion
_geom_torsion_publ_flag
C1 C6 C5 C4 . . . . 2.6(11) ?
C7 C6 C5 C4 . . . . -178.4(7) ?
C4 C3 C2 C1 . . . . 3.2(9) ?
N1 C3 C2 C1 . . . . -175.1(6) ?
C4 C3 C2 Br2 . . . . -175.5(4) ?
N1 C3 C2 Br2 . . . . 6.1(8) ?
C6 C5 C4 C3 . . . . -0.4(10) ?
C6 C5 C4 Br1 . . . . -178.9(5) ?
C2 C3 C4 C5 . . . . -2.5(9) ?
N1 C3 C4 C5 . . . . 175.9(6) ?
C2 C3 C4 Br1 . . . . 175.9(5) ?
N1 C3 C4 Br1 . . . . -5.7(8) ?
C3 C2 C1 C6 . . . . -1.0(10) ?
Br2 C2 C1 C6 . . . . 177.7(5) ?
C5 C6 C1 C2 . . . . -1.9(10) ?
C7 C6 C1 C2 . . . . 179.1(7) ?
C5 C6 C7 C8 . . . . -102.7(10) ?
C1 C6 C7 C8 . . . . 76.2(11) ?
C6 C7 C8 C9 . . . . 175.0(10) ?
C7 C8 C9 C10 . . . . -178.9(11) ?

loop_
_cod_related_entry_id
_cod_related_entry_database
_cod_related_entry_code
1 ChemSpider 30656391
